data_7225676
loop_
_publ_author_name
'Sovago, Ioana'
'Thomas, Lynne H.'
'Adam, Martin S.'
'Capelli, Silvia C.'
'Wilson, Chick C.'
'Farrugia, Louis J.'

_publ_section_title
;
 High resolution X-ray and neutron diffraction studies on molecular
 complexes of chloranilic acid and lutidines
;
_journal_issue 30
_journal_name_full CrystEngComm
_journal_page_first 5697
_journal_paper_doi 10.1039/C6CE01065B
_journal_volume 18
_journal_year 2016
_chemical_compound_source commercial
_chemical_formula_moiety
;
C6 H Cl2 O4, C7 H10 N   
;
_chemical_formula_sum 'C13 H11 Cl2 N O4'
_chemical_formula_weight 316.13
_chemical_name_systematic
;
 ?
;
_space_group_crystal_system monoclinic
_space_group_IT_number 14
_space_group_name_Hall '-P 2ybc'
_space_group_name_H-M_alt 'P 1 21/c 1'
_symmetry_space_group_name_Hall '-P 2ybc'
_symmetry_space_group_name_H-M 'P 1 21/c 1'
_atom_sites_solution_hydrogens geom
_atom_sites_solution_primary direct
_atom_sites_solution_secondary difmap
_audit_update_record
;
2016-05-04 deposited with the CCDC.
2016-06-13 downloaded from the CCDC.
;
_cell_angle_alpha 90
_cell_angle_beta 95.5140(10)
_cell_angle_gamma 90
_cell_formula_units_Z 4
_cell_length_a 7.7415(2)
_cell_length_b 11.0538(3)
_cell_length_c 15.4495(3)
_cell_measurement_reflns_used 14007
_cell_measurement_temperature 100(2)
_cell_measurement_theta_max 50.62
_cell_measurement_theta_min 1
_cell_measurement_wavelength 0.71073
_cell_volume 1315.94(6)
_computing_cell_refinement 'HKL Scalepack (Otwinowski & Minor 1997)'
_computing_data_collection 'Collect (Bruker AXS BV, 1997-2004)'
_computing_data_reduction 'HKL Denzo and Scalepack (Otwinowski & Minor 1997)'
_computing_molecular_graphics 'Ortep-3 for Windows (Farrugia, 1997)'
_computing_publication_material 'WinGX publication routines (Farrugia, 1999)'
_computing_structure_refinement 'SHELXL-97 (Sheldrick, 2008)'
_computing_structure_solution 'SHELXS-97 (Sheldrick, 2008)'
_diffrn_ambient_temperature 100(2)
_diffrn_detector 'CCD plate'
_diffrn_detector_area_resol_mean 9
_diffrn_measured_fraction_theta_full 0.988
_diffrn_measured_fraction_theta_max 0.988
_diffrn_measurement_device '95mm CCD camera on \k-goniostat'
_diffrn_measurement_device_type KappaCCD
_diffrn_measurement_method 'CCD rotation images, thick slices'
_diffrn_orient_matrix_type 'by Bruker AXS Collect from scalepack cell'
_diffrn_orient_matrix_UB_11 -0.1033147
_diffrn_orient_matrix_UB_12 0.255648E-1
_diffrn_orient_matrix_UB_13 0.296625E-1
_diffrn_orient_matrix_UB_21 -0.682196E-1
_diffrn_orient_matrix_UB_22 0.104143E-1
_diffrn_orient_matrix_UB_23 -0.578402E-1
_diffrn_orient_matrix_UB_31 -0.389042E-1
_diffrn_orient_matrix_UB_32 -0.861522E-1
_diffrn_orient_matrix_UB_33 0.018102E-2
_diffrn_radiation_monochromator graphite
_diffrn_radiation_probe x-ray
_diffrn_radiation_type MoK\a
_diffrn_radiation_wavelength 0.71073
_diffrn_reflns_av_R_equivalents 0.0351
_diffrn_reflns_av_unetI/netI 0.0291
_diffrn_reflns_limit_h_max 16
_diffrn_reflns_limit_h_min -16
_diffrn_reflns_limit_k_max 23
_diffrn_reflns_limit_k_min -23
_diffrn_reflns_limit_l_max 33
_diffrn_reflns_limit_l_min -33
_diffrn_reflns_number 74589
_diffrn_reflns_reduction_process
;
 Scaled and merged with Sortav
 R.H. Blessing, (1987) Cryst. Rev. 1, 3-58
 R.H. Blessing, (1989) J. Appl. Cryst. 22, 396-397
;
_diffrn_reflns_theta_full 50.62
_diffrn_reflns_theta_max 50.62
_diffrn_reflns_theta_min 2.27
_diffrn_source 'Enraf Nonius FR590'
_exptl_absorpt_coefficient_mu 0.505
_exptl_absorpt_correction_T_max 0.7498
_exptl_absorpt_correction_T_min 0.5344
_exptl_absorpt_correction_type multi-scan
_exptl_absorpt_process_details 'SADABS, Bruker(2001)'
_exptl_crystal_colour red
_exptl_crystal_density_diffrn 1.596
_exptl_crystal_density_method 'not measured'
_exptl_crystal_description prism
_exptl_crystal_F_000 648
_exptl_crystal_size_max 0.39
_exptl_crystal_size_mid 0.31
_exptl_crystal_size_min 0.12
_refine_diff_density_max 0.284
_refine_diff_density_min -0.269
_refine_diff_density_rms 0.037
_refine_ls_extinction_coef 0.064(13)
_refine_ls_extinction_expression
;
        Becker, P.J. & Coppens, P. (1974) Acta Cryst., A30, 129-153.
;
_refine_ls_extinction_method 'Becker-Coppens type 1 Lorentzian isotropic'
_refine_ls_goodness_of_fit_ref 1.131
_refine_ls_matrix_type full
_refine_ls_number_parameters 543
_refine_ls_number_reflns 11797
_refine_ls_number_restraints 0
_refine_ls_R_factor_all 0.032
_refine_ls_R_factor_gt 0.019
_refine_ls_shift/su_max 0.00001
_refine_ls_structure_factor_coef F
_refine_ls_weighting_details
;
        calc w1 = 1/[s^2^(Fo)]
;
_refine_ls_weighting_scheme calc
_refine_ls_wR_factor_ref 0.021
_reflns_number_gt 11375
_reflns_number_total 14007
_reflns_threshold_expression >2\s(I)
_cod_data_source_file c6ce01065b3.cif
_cod_data_source_block 1_(2,5)_xd
_cod_depositor_comments 'Adding full bibliography for 7225667--7225698.cif.'
_cod_database_code 7225676

loop_
_space_group_symop_id
_space_group_symop_operation_xyz
1 +X,+Y,+Z
2 -X,1/2+Y,1/2-Z
3 -X,-Y,-Z
4 +X,1/2-Y,1/2+Z

loop_
_atom_local_axes_atom_label
_atom_local_axes_atom0
_atom_local_axes_ax1
_atom_local_axes_atom1
_atom_local_axes_atom2
_atom_local_axes_ax2
CL(1) C(111) Z CL(1) C(112) Y
CL(2) C(114) Z CL(2) C(115) Y
O(2) C(112) Z O(2) H(126) Y
O(3) C(113) Z O(3) H(125) Y
O(5) H(5) Z O(5) C(115) Y
O(6) C(116) Z O(6) H(5) Y
N(125) C(126) X N(125) C(124) Y
C(121) C(126) X C(121) C(122) Y
C(122) C(121) X C(122) C(123) Y
C(123) C(124) X C(123) C(122) Y
C(124) N(125) X C(124) C(123) Y
C(126) C(121) X C(126) N(125) Y
C(21) H(21B) Z C(21) H(21C) Y
C(24) H(24C) Z C(24) H(24A) Y
C(111) C(116) X C(111) C(112) Y
C(112) C(113) X C(112) C(111) Y
C(113) C(112) X C(113) C(114) Y
C(114) C(115) X C(114) C(113) Y
C(115) C(116) X C(115) C(114) Y
C(116) C(115) X C(116) C(111) Y
H(122) C(122) Z H(122) C(123) Y
H(123) C(123) Z H(123) C(122) Y
H(125) N(125) Z H(125) C(126) Y
H(126) C(126) Z H(126) N(125) Y
H(21A) C(21) Z H(21A) H(21B) Y
H(21B) C(21) Z H(21B) H(21C) Y
H(21C) C(21) Z H(21C) H(21B) Y
H(24A) C(24) Z H(24A) H(24B) Y
H(24B) C(24) Z H(24B) H(24C) Y
H(24C) C(24) Z H(24C) H(24B) Y
H(5) O(5) Z H(5) C(115) Y

loop_
_atom_rho_multipole_atom_label
_atom_rho_multipole_coeff_Pv
_atom_rho_multipole_coeff_P00
_atom_rho_multipole_coeff_P11
_atom_rho_multipole_coeff_P1-1
_atom_rho_multipole_coeff_P10
_atom_rho_multipole_coeff_P20
_atom_rho_multipole_coeff_P21
_atom_rho_multipole_coeff_P2-1
_atom_rho_multipole_coeff_P22
_atom_rho_multipole_coeff_P2-2
_atom_rho_multipole_coeff_P30
_atom_rho_multipole_coeff_P31
_atom_rho_multipole_coeff_P3-1
_atom_rho_multipole_coeff_P32
_atom_rho_multipole_coeff_P3-2
_atom_rho_multipole_coeff_P33
_atom_rho_multipole_coeff_P3-3
_atom_rho_multipole_coeff_P40
_atom_rho_multipole_coeff_P41
_atom_rho_multipole_coeff_P4-1
_atom_rho_multipole_coeff_P42
_atom_rho_multipole_coeff_P4-2
_atom_rho_multipole_coeff_P43
_atom_rho_multipole_coeff_P4-3
_atom_rho_multipole_coeff_P44
_atom_rho_multipole_coeff_P4-4
_atom_rho_multipole_kappa
_atom_rho_multipole_kappa_prime0
_atom_rho_multipole_kappa_prime1
_atom_rho_multipole_kappa_prime2
_atom_rho_multipole_kappa_prime3
_atom_rho_multipole_kappa_prime4
Cl(1) 7.22(2) 0 -0.040(9) -0.016(9) -0.029(9) -0.136(12) 0.011(10) -0.115(11) -0.016(10) -0.008(11) 0.063(8) 0.021(7) 0.044(7) 0.007(7) -0.006(8) -0.014(7) 0.007(7) 0.023(11) -0.005(10) 0.040(10) -0.018(10) -0.031(10) -0.002(10) 0.012(10) 0.012(9) -0.012(10) 0.985193 1 1 1 1 1
Cl(2) 7.20(2) 0 0.004(10) -0.009(9) -0.003(9) -0.144(12) -0.027(10) -0.127(11) -0.032(11) -0.008(11) 0.048(8) 0.006(7) 0.069(7) -0.020(8) -0.002(8) 0.039(7) -0.004(7) 0.003(11) 0.025(11) 0.045(10) -0.027(10) 0.044(11) -0.002(11) 0.006(10) 0.011(9) 0.010(10) 0.985193 1 1 1 1 1
O(2) 6.061(16) 0 0.048(11) 0.022(8) -0.032(8) -0.012(9) 0.012(10) 0.030(8) -0.070(10) -0.002(10) -0.045(8) -0.015(8) -0.022(7) 0.075(8) 0.005(8) 0.033(8) -0.030(8) 0 0 0 0 0 0 0 0 0 0.991401 1.052584 1.052584 1.052584 1.052584 1.052584
O(3) 6.070(14) 0 0.021(9) -0.020(7) -0.041(8) 0.032(8) -0.028(9) -0.033(8) -0.095(9) -0.004(9) -0.007(7) -0.004(7) 0.022(6) 0.050(7) 0.006(7) 0.015(7) 0.025(7) 0 0 0 0 0 0 0 0 0 0.991401 1.052584 1.052584 1.052584 1.052584 1.052584
O(5) 6.070(17) 0 0.053(8) -0.048(7) -0.044(9) 0.006(9) -0.016(8) -0.001(7) 0.018(8) -0.002(8) 0.069(8) -0.012(7) -0.055(7) 0.035(7) -0.002(7) 0.027(7) -0.004(7) 0 0 0 0 0 0 0 0 0 0.995111 1.010825 1.010825 1.010825 1.010825 1.010825
O(6) 6.092(14) 0 0.029(9) 0.010(7) -0.048(7) 0.004(9) 0.020(9) -0.030(7) -0.085(9) 0.001(9) -0.007(7) -0.025(7) 0.014(6) 0.024(7) 0.007(7) 0.034(7) 0.010(7) 0 0 0 0 0 0 0 0 0 0.991401 1.052584 1.052584 1.052584 1.052584 1.052584
N(125) 5.01(2) 0 0.034(10) 0.009(9) -0.017(8) -0.102(8) 0.000(8) -0.010(8) 0.021(9) -0.007(9) -0.010(8) -0.010(8) 0.012(8) 0.006(8) 0.007(8) 0.209(8) 0.018(9) 0 0 0 0 0 0 0 0 0 0.995313 0.990615 0.990615 0.990615 0.990615 0.990615
C(121) 4.02(3) 0 0.016(11) 0.048(11) 0.000(10) -0.197(10) 0.012(9) -0.001(9) -0.001(10) -0.024(10) 0.001(11) 0.030(10) 0.012(10) 0.000(11) -0.015(11) 0.228(11) 0.003(12) 0 0 0 0 0 0 0 0 0 0.99153 0.989152 0.989152 0.989152 0.989152 0.989152
C(122) 4.05(3) 0 -0.021(11) 0.039(12) 0.007(10) -0.229(10) -0.004(10) -0.006(9) -0.003(10) -0.005(11) 0.003(11) 0.029(11) 0.000(10) -0.002(11) -0.007(11) 0.257(11) 0.020(12) 0 0 0 0 0 0 0 0 0 0.99153 0.989152 0.989152 0.989152 0.989152 0.989152
C(123) 3.98(3) 0 0.009(11) 0.007(12) -0.039(10) -0.199(10) 0.025(10) 0.015(9) -0.035(10) 0.004(11) -0.001(11) -0.005(10) 0.058(10) -0.007(11) -0.008(11) 0.222(11) 0.051(12) 0 0 0 0 0 0 0 0 0 0.99153 0.989152 0.989152 0.989152 0.989152 0.989152
C(124) 3.96(3) 0 -0.071(11) 0.024(12) -0.011(9) -0.217(10) 0.004(9) -0.015(10) -0.028(10) -0.020(10) 0.003(11) 0.013(10) 0.030(10) 0.000(11) -0.009(11) 0.273(12) 0.012(13) 0 0 0 0 0 0 0 0 0 0.99153 0.989152 0.989152 0.989152 0.989152 0.989152
C(126) 4.16(3) 0 0.062(11) -0.051(11) -0.003(10) -0.183(10) 0.006(9) -0.026(9) 0.053(10) 0.053(10) -0.001(11) -0.003(10) 0.025(10) -0.003(10) 0.004(10) 0.227(11) -0.045(12) 0 0 0 0 0 0 0 0 0 0.99153 0.989152 0.989152 0.989152 0.989152 0.989152
C(21) 4.27(4) 0 -0.022(13) 0.034(12) -0.004(12) 0.002(11) 0.020(12) -0.030(11) -0.005(11) -0.009(11) 0.197(14) -0.024(13) 0.020(12) 0.008(12) 0.055(12) -0.004(13) -0.209(13) 0 0 0 0 0 0 0 0 0 0.971499 0.919137 0.919137 0.919137 0.919137 0.919137
C(24) 4.66(4) 0 0.106(13) 0.083(12) 0.042(11) 0.038(11) -0.039(11) -0.044(11) -0.037(11) -0.062(11) 0.162(14) 0.099(12) 0.029(13) -0.087(12) -0.152(12) 0.048(12) -0.204(12) 0 0 0 0 0 0 0 0 0 0.971499 0.919137 0.919137 0.919137 0.919137 0.919137
C(111) 4.12(2) 0 -0.041(9) -0.045(10) 0.000(9) -0.274(9) -0.006(9) -0.002(9) -0.064(9) 0.061(9) -0.027(10) -0.022(10) 0.003(10) -0.001(10) 0.000(10) 0.270(10) 0.012(11) 0 0 0 0 0 0 0 0 0 0.994369 0.987596 0.987596 0.987596 0.987596 0.987596
C(112) 4.18(2) 0 0.049(10) 0.036(10) 0.010(9) -0.086(9) -0.014(9) 0.003(8) 0.058(9) -0.048(9) -0.002(10) 0.042(10) 0.020(9) 0.002(10) 0.009(10) 0.225(10) -0.018(11) 0 0 0 0 0 0 0 0 0 0.994369 0.987596 0.987596 0.987596 0.987596 0.987596
C(113) 4.02(2) 0 0.067(10) 0.034(10) 0.001(9) -0.188(9) 0.025(9) 0.003(8) 0.075(9) 0.009(9) -0.003(11) 0.054(10) 0.019(9) -0.010(10) -0.002(10) 0.269(11) -0.008(11) 0 0 0 0 0 0 0 0 0 0.994369 0.987596 0.987596 0.987596 0.987596 0.987596
C(114) 4.07(2) 0 0.007(10) -0.061(10) 0.015(9) -0.230(9) 0.006(8) 0.002(9) 0.037(9) 0.081(9) -0.012(10) 0.021(10) 0.009(10) 0.002(10) 0.006(10) 0.294(11) -0.051(11) 0 0 0 0 0 0 0 0 0 0.994369 0.987596 0.987596 0.987596 0.987596 0.987596
C(115) 4.10(2) 0 0.041(10) 0.062(10) 0.015(9) -0.062(9) -0.002(9) 0.007(8) 0.053(9) -0.067(9) 0.017(10) 0.030(10) 0.045(10) 0.022(10) 0.002(10) 0.221(10) 0.026(10) 0 0 0 0 0 0 0 0 0 0.994369 0.987596 0.987596 0.987596 0.987596 0.987596
C(116) 4.07(2) 0 -0.006(10) -0.065(10) -0.003(10) -0.248(10) 0.005(9) 0.001(9) 0.023(9) 0.114(10) 0.014(11) 0.024(10) 0.005(10) 0.007(10) 0.007(10) 0.315(11) -0.052(11) 0 0 0 0 0 0 0 0 0 0.994369 0.987596 0.987596 0.987596 0.987596 0.987596
H(122) 0.817(10) 0 -0.025(6) -0.028(6) 0.156(8) 0.064(10) 0 0 0 0 0 0 0 0 0 0 0 0 0 0 0 0 0 0 0 0 1.187768 1.187768 1.187768 1.187768 1.187768 1.187768
H(123) 0.817(10) 0 -0.025(6) -0.028(6) 0.156(8) 0.064(10) 0 0 0 0 0 0 0 0 0 0 0 0 0 0 0 0 0 0 0 0 1.187768 1.187768 1.187768 1.187768 1.187768 1.187768
H(125) 0.727(15) 0 0.018(10) -0.021(10) 0.176(12) 0.122(17) 0 0 0 0 0 0 0 0 0 0 0 0 0 0 0 0 0 0 0 0 1.187768 1.187768 1.187768 1.187768 1.187768 1.187768
H(126) 0.817(10) 0 -0.025(6) -0.028(6) 0.156(8) 0.064(10) 0 0 0 0 0 0 0 0 0 0 0 0 0 0 0 0 0 0 0 0 1.187768 1.187768 1.187768 1.187768 1.187768 1.187768
H(21A) 0.912(12) 0 0.014(8) 0.005(6) 0.132(8) 0.078(10) 0 0 0 0 0 0 0 0 0 0 0 0 0 0 0 0 0 0 0 0 1.142425 1.142425 1.142425 1.142425 1.142425 1.142425
H(21B) 0.912(12) 0 0.014(8) 0.005(6) 0.132(8) 0.078(10) 0 0 0 0 0 0 0 0 0 0 0 0 0 0 0 0 0 0 0 0 1.142425 1.142425 1.142425 1.142425 1.142425 1.142425
H(21C) 0.912(12) 0 0.014(8) 0.005(6) 0.132(8) 0.078(10) 0 0 0 0 0 0 0 0 0 0 0 0 0 0 0 0 0 0 0 0 1.142425 1.142425 1.142425 1.142425 1.142425 1.142425
H(24A) 0.662(12) 0 0.066(7) -0.019(7) 0.108(8) -0.051(11) 0 0 0 0 0 0 0 0 0 0 0 0 0 0 0 0 0 0 0 0 1.142425 1.142425 1.142425 1.142425 1.142425 1.142425
H(24B) 0.662(12) 0 0.066(7) -0.019(7) 0.108(8) -0.051(11) 0 0 0 0 0 0 0 0 0 0 0 0 0 0 0 0 0 0 0 0 1.142425 1.142425 1.142425 1.142425 1.142425 1.142425
H(24C) 0.662(12) 0 0.066(7) -0.019(7) 0.108(8) -0.051(11) 0 0 0 0 0 0 0 0 0 0 0 0 0 0 0 0 0 0 0 0 1.142425 1.142425 1.142425 1.142425 1.142425 1.142425
H(5) 0.725(15) 0 0.003(10) -0.023(10) 0.185(12) 0.074(16) 0 0 0 0 0 0 0 0 0 0 0 0 0 0 0 0 0 0 0 0 1.175658 1.175658 1.175658 1.175658 1.175658 1.175658

loop_
_atom_site_label
_atom_site_type_symbol
_atom_site_fract_x
_atom_site_fract_y
_atom_site_fract_z
_atom_site_U_iso_or_equiv
_atom_site_adp_type
_atom_site_occupancy
_atom_site_symmetry_multiplicity
Cl(1) Cl 0.520204(8) 0.224357(6) -0.109199(4) 0.017 Uani 1 4
Cl(2) Cl 0.682872(8) 0.001921(6) 0.269320(4) 0.018 Uani 1 4
O(2) O 0.29125(5) 0.22766(5) 0.03755(3) 0.026 Uani 1 4
O(3) O 0.36158(5) 0.13181(4) 0.19609(2) 0.021 Uani 1 4
O(5) O 0.90424(4) -0.00484(3) 0.12374(2) 0.019 Uani 1 4
O(6) O 0.83561(5) 0.08468(4) -0.03446(2) 0.021 Uani 1 4
N(125) N 0.03692(4) 0.26997(3) 0.162076(19) 0.016 Uani 1 4
C(121) C -0.17492(4) 0.40139(3) 0.09010(2) 0.017 Uani 1 4
C(122) C -0.24372(4) 0.41691(3) 0.17011(2) 0.019 Uani 1 4
C(123) C -0.17114(4) 0.35763(3) 0.24409(2) 0.019 Uani 1 4
C(124) C -0.02767(4) 0.28178(3) 0.239474(19) 0.016 Uani 1 4
C(126) C -0.03201(4) 0.32614(3) 0.088949(19) 0.017 Uani 1 4
C(21) C -0.25120(5) 0.46452(4) 0.00937(2) 0.024 Uani 1 4
C(24) C 0.05637(5) 0.21395(3) 0.31566(2) 0.022 Uani 1 4
C(111) C 0.47270(3) 0.12140(2) 0.144850(16) 0.015 Uani 1 4
C(112) C 0.63803(3) 0.06154(2) 0.166507(15) 0.014 Uani 1 4
C(113) C 0.75323(3) 0.04996(2) 0.105804(16) 0.014 Uani 1 4
C(114) C 0.71810(3) 0.10076(2) 0.014735(16) 0.014 Uani 1 4
C(115) C 0.56069(3) 0.16242(2) -0.006281(16) 0.013 Uani 1 4
C(116) C 0.43366(3) 0.17584(2) 0.052582(17) 0.015 Uani 1 4
H(122) H -0.350292 0.479819 0.177735 0.035 Uani 1 4
H(123) H -0.229121 0.374929 0.304232 0.034 Uani 1 4
H(125) H 0.146452 0.217483 0.153905 0.03 Uani 1 4
H(126) H 0.028743 0.305948 0.030335 0.031 Uani 1 4
H(21A) H -0.168257 0.45021 -0.042944 0.041 Uani 1 4
H(21B) H -0.37992 0.427255 -0.010313 0.042 Uani 1 4
H(21C) H -0.26329 0.561696 0.019985 0.042 Uani 1 4
H(24A) H 0.19385 0.233924 0.331267 0.038 Uani 1 4
H(24B) H 0.049356 0.115415 0.309644 0.039 Uani 1 4
H(24C) H -0.014618 0.236902 0.371167 0.04 Uani 1 4
H(5) H 0.961474 -0.007088 0.069238 0.028 Uani 1 4

loop_
_atom_site_aniso_label
_atom_site_aniso_U_11
_atom_site_aniso_U_22
_atom_site_aniso_U_33
_atom_site_aniso_U_23
_atom_site_aniso_U_13
_atom_site_aniso_U_12
Cl(1) 0.01732(2) 0.01966(2) 0.01437(2) 0.003301(16) 0.002786(15) 0.003645(17)
Cl(2) 0.01689(2) 0.02575(3) 0.012803(19) 0.002642(17) 0.002624(15) 0.003557(19)
O(2) 0.01754(12) 0.03865(18) 0.02301(13) 0.00985(13) 0.00736(10) 0.01438(13)
O(3) 0.01572(11) 0.03013(14) 0.01854(10) 0.00518(10) 0.00833(9) 0.00649(10)
O(5) 0.01517(10) 0.02698(12) 0.01583(9) 0.00348(9) 0.00424(8) 0.00918(9)
O(6) 0.01753(11) 0.03043(14) 0.01670(10) 0.00476(10) 0.00776(9) 0.01023(11)
N(125) 0.01204(8) 0.01922(9) 0.01741(9) -0.00251(7) 0.00360(7) 0.00113(7)
C(121) 0.01299(8) 0.01900(9) 0.01876(9) -0.00375(8) 0.00246(7) 0.00134(7)
C(122) 0.01343(9) 0.02169(11) 0.02212(11) -0.00488(9) 0.00521(8) 0.00217(8)
C(123) 0.01561(10) 0.02273(11) 0.01913(10) -0.00403(8) 0.00707(8) -0.00047(8)
C(124) 0.01370(9) 0.01856(9) 0.01713(9) -0.00231(7) 0.00388(7) -0.00206(7)
C(126) 0.01360(9) 0.02091(10) 0.01673(9) -0.00325(8) 0.00392(7) 0.00229(8)
C(21) 0.02150(12) 0.02574(13) 0.02347(12) -0.00041(10) -0.00103(10) 0.00386(10)
C(24) 0.02166(12) 0.02476(12) 0.02080(11) 0.00164(9) 0.00245(9) -0.00191(10)
C(111) 0.01209(8) 0.01743(8) 0.01475(8) 0.00126(6) 0.00449(6) 0.00235(7)
C(112) 0.01254(8) 0.01655(8) 0.01263(7) 0.00059(6) 0.00292(6) 0.00207(6)
C(113) 0.01186(8) 0.01590(8) 0.01309(7) 0.00037(6) 0.00280(6) 0.00286(6)
C(114) 0.01230(8) 0.01583(8) 0.01339(7) 0.00063(6) 0.00360(6) 0.00323(6)
C(115) 0.01213(8) 0.01485(8) 0.01353(7) 0.00118(6) 0.00291(6) 0.00222(6)
C(116) 0.01222(8) 0.01802(9) 0.01590(8) 0.00241(7) 0.00413(7) 0.00416(7)
H(122) 0.026787 0.038579 0.040904 -0.005495 0.00672 0.011039
H(123) 0.030341 0.043993 0.030655 -0.005724 0.011746 0.004186
H(125) 0.024848 0.036088 0.028726 0.00113 0.006653 0.009285
H(126) 0.030198 0.038619 0.025737 -0.001024 0.007833 0.007977
H(21A) 0.036428 0.052938 0.034941 0.00231 0.010659 0.015554
H(21B) 0.027127 0.050056 0.048303 0.001784 -0.005619 -0.003122
H(21C) 0.051616 0.028965 0.045548 -0.004497 -0.001135 0.009944
H(24A) 0.022735 0.051923 0.040461 0.006495 0.00136 -0.005462
H(24B) 0.04854 0.029082 0.039164 -0.001171 0.001453 -0.000911
H(24C) 0.038583 0.054479 0.030144 -0.001558 0.015924 0.009614
H(5) 0.025178 0.037876 0.021577 0.002708 0.006181 0.00618

loop_
_geom_angle_atom_site_label_1
_geom_angle_atom_site_label_2
_geom_angle_atom_site_label_3
_geom_angle
_geom_angle_site_symmetry_1
_geom_angle_site_symmetry_2
_geom_angle_site_symmetry_3
_geom_angle_publ_flag
C(113) O(5) H(5) 107.01(3) 1_555 1_555 1_555 yes
C(124) N(125) C(126) 123.15(3) 1_555 1_555 1_555 yes
C(124) N(125) H(125) 122.42(3) 1_555 1_555 1_555 yes
C(126) N(125) H(125) 114.42(3) 1_555 1_555 1_555 yes
C(122) C(121) C(126) 117.13(3) 1_555 1_555 1_555 yes
C(122) C(121) C(21) 121.56(3) 1_555 1_555 1_555 yes
C(126) C(121) C(21) 121.31(3) 1_555 1_555 1_555 yes
C(121) C(122) C(123) 120.65(3) 1_555 1_555 1_555 yes
C(121) C(122) H(122) 121.79(3) 1_555 1_555 1_555 yes
C(123) C(122) H(122) 117.45(3) 1_555 1_555 1_555 yes
C(122) C(123) C(124) 120.09(3) 1_555 1_555 1_555 yes
C(122) C(123) H(123) 116.93(3) 1_555 1_555 1_555 yes
C(124) C(123) H(123) 122.96(3) 1_555 1_555 1_555 yes
N(125) C(124) C(123) 117.90(3) 1_555 1_555 1_555 yes
N(125) C(124) C(24) 118.77(3) 1_555 1_555 1_555 yes
C(123) C(124) C(24) 123.33(3) 1_555 1_555 1_555 yes
N(125) C(126) C(121) 121.07(3) 1_555 1_555 1_555 yes
N(125) C(126) H(126) 115.81(3) 1_555 1_555 1_555 yes
C(121) C(126) H(126) 123.08(3) 1_555 1_555 1_555 yes
C(121) C(21) H(21A) 109.62(3) 1_555 1_555 1_555 yes
C(121) C(21) H(21B) 109.35(3) 1_555 1_555 1_555 yes
C(121) C(21) H(21C) 111.43(3) 1_555 1_555 1_555 yes
H(21A) C(21) H(21B) 108.95(3) 1_555 1_555 1_555 yes
H(21A) C(21) H(21C) 108.60(3) 1_555 1_555 1_555 yes
H(21B) C(21) H(21C) 108.86(3) 1_555 1_555 1_555 yes
C(124) C(24) H(24A) 114.52(3) 1_555 1_555 1_555 yes
C(124) C(24) H(24B) 114.79(3) 1_555 1_555 1_555 yes
C(124) C(24) H(24C) 106.78(3) 1_555 1_555 1_555 yes
H(24A) C(24) H(24B) 105.05(3) 1_555 1_555 1_555 yes
H(24A) C(24) H(24C) 109.47(3) 1_555 1_555 1_555 yes
H(24B) C(24) H(24C) 105.87(3) 1_555 1_555 1_555 yes
O(3) C(111) C(112) 123.40(3) 1_555 1_555 1_555 yes
CL(2) C(112) C(111) 118.805(18) 1_555 1_555 1_555 yes
CL(2) C(112) C(113) 120.781(19) 1_555 1_555 1_555 yes
C(111) C(112) C(113) 120.39(2) 1_555 1_555 1_555 yes
O(5) C(113) C(112) 121.56(2) 1_555 1_555 1_555 yes
O(5) C(113) C(114) 116.15(2) 1_555 1_555 1_555 yes
C(112) C(113) C(114) 122.28(2) 1_555 1_555 1_555 yes
O(6) C(114) C(113) 115.77(2) 1_555 1_555 1_555 yes
O(6) C(114) C(115) 126.31(3) 1_555 1_555 1_555 yes
C(113) C(114) C(115) 117.91(2) 1_555 1_555 1_555 yes
CL(1) C(115) C(114) 118.670(18) 1_555 1_555 1_555 yes
CL(1) C(115) C(116) 118.339(19) 1_555 1_555 1_555 yes
C(114) C(115) C(116) 122.99(2) 1_555 1_555 1_555 yes
O(2) C(116) C(115) 126.05(3) 1_555 1_555 1_555 yes

loop_
_geom_bond_atom_site_label_1
_geom_bond_atom_site_label_2
_geom_bond_distance
_geom_bond_site_symmetry_1
_geom_bond_site_symmetry_2
_geom_bond_publ_flag
CL(1) C(115) 1.7319(2) 1_555 1_555 yes
CL(2) C(112) 1.7239(2) 1_555 1_555 yes
O(2) C(116) 1.2443(4) 1_555 1_555 yes
O(3) C(111) 1.2291(4) 1_555 1_555 yes
O(5) C(113) 1.3222(4) 1_555 1_555 yes
O(5) H(5) 0.9888(3) 1_555 1_555 yes
O(6) C(114) 1.2528(4) 1_555 1_555 yes
N(125) C(124) 1.3461(4) 1_555 1_555 yes
N(125) C(126) 1.3531(4) 1_555 1_555 yes
N(125) H(125) 1.0450(3) 1_555 1_555 yes
C(121) C(122) 1.4028(4) 1_555 1_555 yes
C(121) C(126) 1.3856(4) 1_555 1_555 yes
C(121) C(21) 1.4999(5) 1_555 1_555 yes
C(122) C(123) 1.3885(5) 1_555 1_555 yes
C(122) H(122) 1.0940(3) 1_555 1_555 yes
C(123) C(124) 1.3989(4) 1_555 1_555 yes
C(123) H(123) 1.0870(3) 1_555 1_555 yes
C(124) C(24) 1.4912(5) 1_555 1_555 yes
C(126) H(126) 1.0830(3) 1_555 1_555 yes
C(21) H(21A) 1.0910(4) 1_555 1_555 yes
C(21) H(21B) 1.0940(4) 1_555 1_555 yes
C(21) H(21C) 1.0920(4) 1_555 1_555 yes
C(24) H(24A) 1.0910(4) 1_555 1_555 yes
C(24) H(24B) 1.0940(4) 1_555 1_555 yes
C(24) H(24C) 1.0920(4) 1_555 1_555 yes
C(111) C(112) 1.4511(3) 1_555 1_555 yes
C(112) C(113) 1.3609(3) 1_555 1_555 yes
C(113) C(114) 1.5150(3) 1_555 1_555 yes
C(114) C(115) 1.4067(3) 1_555 1_555 yes
C(115) C(116) 1.4099(3) 1_555 1_555 yes

loop_
_geom_torsion_atom_site_label_1
_geom_torsion_atom_site_label_2
_geom_torsion_atom_site_label_3
_geom_torsion_atom_site_label_4
_geom_torsion
_geom_torsion_site_symmetry_1
_geom_torsion_site_symmetry_2
_geom_torsion_site_symmetry_3
_geom_torsion_site_symmetry_4
_geom_torsion_publ_flag
H(5) O(5) C(113) C(112) 176.27(4) 1_555 1_555 1_555 1_555 yes
H(5) O(5) C(113) C(114) -4.85(2) 1_555 1_555 1_555 1_555 yes
C(124) N(125) C(126) C(121) 0.64(3) 1_555 1_555 1_555 1_555 yes
C(126) N(125) C(124) C(123) -1.13(3) 1_555 1_555 1_555 1_555 yes
C(126) N(125) C(124) C(24) 178.87(5) 1_555 1_555 1_555 1_555 yes
C(124) N(125) C(126) H(126) -177.39(4) 1_555 1_555 1_555 1_555 yes
H(125) N(125) C(124) C(123) 177.75(5) 1_555 1_555 1_555 1_555 yes
H(125) N(125) C(124) C(24) -2.25(3) 1_555 1_555 1_555 1_555 yes
H(125) N(125) C(126) C(121) -178.33(4) 1_555 1_555 1_555 1_555 yes
H(125) N(125) C(126) H(126) 3.65(2) 1_555 1_555 1_555 1_555 yes
C(122) C(121) C(126) N(125) 0.29(3) 1_555 1_555 1_555 1_555 yes
C(126) C(121) C(122) C(123) -0.67(3) 1_555 1_555 1_555 1_555 yes
C(126) C(121) C(122) H(122) 175.44(5) 1_555 1_555 1_555 1_555 yes
C(122) C(121) C(126) H(126) 178.17(5) 1_555 1_555 1_555 1_555 yes
C(21) C(121) C(122) C(123) -179.99(5) 1_555 1_555 1_555 1_555 yes
C(21) C(121) C(122) H(122) -3.88(3) 1_555 1_555 1_555 1_555 yes
C(122) C(121) C(21) H(21A) 172.17(5) 1_555 1_555 1_555 1_555 yes
C(122) C(121) C(21) H(21B) -68.46(3) 1_555 1_555 1_555 1_555 yes
C(122) C(121) C(21) H(21C) 51.93(3) 1_555 1_555 1_555 1_555 yes
C(21) C(121) C(126) N(125) 179.61(5) 1_555 1_555 1_555 1_555 yes
C(21) C(121) C(126) H(126) -2.52(3) 1_555 1_555 1_555 1_555 yes
C(126) C(121) C(21) H(21A) -7.12(3) 1_555 1_555 1_555 1_555 yes
C(126) C(121) C(21) H(21B) 112.26(4) 1_555 1_555 1_555 1_555 yes
C(126) C(121) C(21) H(21C) -127.36(4) 1_555 1_555 1_555 1_555 yes
C(121) C(122) C(123) C(124) 0.18(3) 1_555 1_555 1_555 1_555 yes
C(121) C(122) C(123) H(123) 178.86(5) 1_555 1_555 1_555 1_555 yes
H(122) C(122) C(123) C(124) -176.09(5) 1_555 1_555 1_555 1_555 yes
H(122) C(122) C(123) H(123) 2.59(3) 1_555 1_555 1_555 1_555 yes
C(122) C(123) C(124) N(125) 0.71(3) 1_555 1_555 1_555 1_555 yes
C(122) C(123) C(124) C(24) -179.29(5) 1_555 1_555 1_555 1_555 yes
H(123) C(123) C(124) N(125) -177.89(5) 1_555 1_555 1_555 1_555 yes
H(123) C(123) C(124) C(24) 2.11(3) 1_555 1_555 1_555 1_555 yes
N(125) C(124) C(24) H(24A) 58.09(3) 1_555 1_555 1_555 1_555 yes
N(125) C(124) C(24) H(24B) -63.58(3) 1_555 1_555 1_555 1_555 yes
N(125) C(124) C(24) H(24C) 179.43(4) 1_555 1_555 1_555 1_555 yes
C(123) C(124) C(24) H(24A) -121.91(4) 1_555 1_555 1_555 1_555 yes
C(123) C(124) C(24) H(24B) 116.42(4) 1_555 1_555 1_555 1_555 yes
C(123) C(124) C(24) H(24C) -0.57(3) 1_555 1_555 1_555 1_555 yes
O(3) C(111) C(112) CL(2) -0.21(3) 1_555 1_555 1_555 1_555 yes
O(3) C(111) C(112) C(113) 178.01(4) 1_555 1_555 1_555 1_555 yes
CL(2) C(112) C(113) O(5) -1.39(2) 1_555 1_555 1_555 1_555 yes
CL(2) C(112) C(113) C(114) 179.79(3) 1_555 1_555 1_555 1_555 yes
C(111) C(112) C(113) O(5) -179.58(4) 1_555 1_555 1_555 1_555 yes
C(111) C(112) C(113) C(114) 1.61(2) 1_555 1_555 1_555 1_555 yes
O(5) C(113) C(114) O(6) 0.53(3) 1_555 1_555 1_555 1_555 yes
O(5) C(113) C(114) C(115) -178.44(4) 1_555 1_555 1_555 1_555 yes
C(112) C(113) C(114) O(6) 179.41(4) 1_555 1_555 1_555 1_555 yes
C(112) C(113) C(114) C(115) 0.43(2) 1_555 1_555 1_555 1_555 yes
O(6) C(114) C(115) CL(1) -0.38(3) 1_555 1_555 1_555 1_555 yes
O(6) C(114) C(115) C(116) 179.39(5) 1_555 1_555 1_555 1_555 yes
C(113) C(114) C(115) CL(1) 178.47(3) 1_555 1_555 1_555 1_555 yes
C(113) C(114) C(115) C(116) -1.76(2) 1_555 1_555 1_555 1_555 yes
CL(1) C(115) C(116) O(2) 0.87(3) 1_555 1_555 1_555 1_555 yes
C(114) C(115) C(116) O(2) -178.90(5) 1_555 1_555 1_555 1_555 yes
